data_4033261
loop_
_publ_author_name
'Bisht, Shweta'
'Rani, Rashmi'
'Peddinti, Rama Krishna'

_publ_section_title
;
 Regioselective Synthesis of Bicyclic and Polycyclic Systems by
 Cycloaddition Reactions of Alkenyl p-Benzoquinones
;
_journal_name_full 'The Journal of Organic Chemistry'
_journal_paper_doi 10.1021/acs.joc.7b02377
_journal_year 2017
_chemical_formula_moiety 'C17 H16 O7'
_chemical_formula_sum 'C17 H16 O7'
_chemical_formula_weight 332.30
_space_group_crystal_system monoclinic
_space_group_IT_number 14
_space_group_name_Hall '-P 2ybc'
_space_group_name_H-M_alt 'P 1 21/c 1'
_symmetry_space_group_name_Hall '-P 2ybc'
_symmetry_space_group_name_H-M 'P 1 21/c 1'
_atom_sites_solution_hydrogens geom
_atom_sites_solution_primary direct
_audit_creation_date 2017-11-11
_audit_creation_method
;
Olex2 1.2
(compiled 2017.08.10 svn.r3458 for OlexSys, GUI svn.r5381)
;
_cell_angle_alpha 90
_cell_angle_beta 99.071(7)
_cell_angle_gamma 90
_cell_formula_units_Z 4
_cell_length_a 7.7348(17)
_cell_length_b 11.031(2)
_cell_length_c 18.970(4)
_cell_measurement_reflns_used 4024
_cell_measurement_temperature 293(2)
_cell_measurement_theta_max 28.418
_cell_measurement_theta_min 0.970
_cell_volume 1598.3(6)
_computing_cell_refinement 'Bruker SMART'
_computing_data_collection 'Bruker SMART'
_computing_data_reduction 'Bruker SMART'
_computing_molecular_graphics 'Olex2 (Dolomanov et al., 2009)'
_computing_publication_material 'Olex2 (Dolomanov et al., 2009)'
_computing_structure_refinement 'ShelXL (Sheldrick, 2015)'
_computing_structure_solution 'ShelXS (Sheldrick, 2008)'
_diffrn_ambient_temperature 296.15
_diffrn_detector_area_resol_mean 'phi and omega scans'
_diffrn_measured_fraction_theta_full 0.991
_diffrn_measured_fraction_theta_max 0.977
_diffrn_measurement_device_type 'CCD area detector''
_diffrn_radiation_type MoK\a
_diffrn_radiation_wavelength 0.71073
_diffrn_reflns_av_R_equivalents 0.0838
_diffrn_reflns_av_unetI/netI 0.0857
_diffrn_reflns_Laue_measured_fraction_full 0.991
_diffrn_reflns_Laue_measured_fraction_max 0.977
_diffrn_reflns_limit_h_max 9
_diffrn_reflns_limit_h_min -10
_diffrn_reflns_limit_k_max 14
_diffrn_reflns_limit_k_min -14
_diffrn_reflns_limit_l_max 25
_diffrn_reflns_limit_l_min -21
_diffrn_reflns_number 20107
_diffrn_reflns_point_group_measured_fraction_full 0.991
_diffrn_reflns_point_group_measured_fraction_max 0.977
_diffrn_reflns_theta_full 25.242
_diffrn_reflns_theta_max 28.418
_diffrn_reflns_theta_min 2.667
_exptl_absorpt_coefficient_mu 0.108
_exptl_absorpt_correction_T_max 0.980
_exptl_absorpt_correction_T_min 0.970
_exptl_crystal_colour yellow
_exptl_crystal_density_diffrn 1.381
_exptl_crystal_description block
_exptl_crystal_F_000 696
_exptl_crystal_size_max 0.42
_exptl_crystal_size_mid 0.38
_exptl_crystal_size_min 0.32
_refine_diff_density_max 0.567
_refine_diff_density_min -0.561
_refine_diff_density_rms 0.163
_refine_ls_extinction_coef 0.072(16)
_refine_ls_extinction_expression Fc^*^=kFc[1+0.001xFc^2^\l^3^/sin(2\q)]^-1/4^
_refine_ls_extinction_method 'SHELXL-2014/7 (Sheldrick 2014'
_refine_ls_goodness_of_fit_ref 1.316
_refine_ls_hydrogen_treatment constr
_refine_ls_matrix_type full
_refine_ls_number_parameters 221
_refine_ls_number_reflns 3933
_refine_ls_number_restraints 0
_refine_ls_restrained_S_all 1.316
_refine_ls_R_factor_all 0.2126
_refine_ls_R_factor_gt 0.1334
_refine_ls_shift/su_max 0.001
_refine_ls_shift/su_mean 0.000
_refine_ls_structure_factor_coef Fsqd
_refine_ls_weighting_details 'w=1/[\s^2^(Fo^2^)+(0.2000P)^2^] where P=(Fo^2^+2Fc^2^)/3'
_refine_ls_weighting_scheme calc
_refine_ls_wR_factor_gt 0.3750
_refine_ls_wR_factor_ref 0.4194
_reflns_Friedel_coverage 0.000
_reflns_number_gt 1842
_reflns_number_total 3933
_reflns_threshold_expression 'I > 2\s(I)'
_cod_data_source_file jo7b02377_si_003.cif
_cod_data_source_block ups3130_rkb_ssb_1_0ma
_cod_database_code 4033261
_shelx_shelxl_version_number 2014/7
_shelx_space_group_comment
;
The symmetry employed for this shelxl refinement is uniquely defined
by the following loop, which should always be used as a source of
symmetry information in preference to the above space-group names.
They are only intended as comments.
;
_shelx_estimated_absorpt_t_max 0.980
_shelx_estimated_absorpt_t_min 0.970
_olex2_refinement_description
;
1. Fixed Uiso
 At 1.2 times of:
  All C(H) groups
 At 1.5 times of:
  All C(H,H,H) groups
2.a Ternary CH refined with riding coordinates:
 C8(H8), C6(H6), C7(H7)
2.b Aromatic/amide H refined with riding coordinates:
 C12(H12), C2(H2), C3(H3), C9(H9)
2.c Idealised Me refined as rotating group:
 C17(H17A,H17B,H17C), C15(H15A,H15B,H15C), C11(H11A,H11B,H11C)
;
_olex2_submission_special_instructions 'No special instructions were received'

loop_
_space_group_symop_operation_xyz
'x, y, z'
'-x, y+1/2, -z+1/2'
'-x, -y, -z'
'x, -y-1/2, z-1/2'

loop_
_atom_site_label
_atom_site_type_symbol
_atom_site_fract_x
_atom_site_fract_y
_atom_site_fract_z
_atom_site_U_iso_or_equiv
_atom_site_adp_type
_atom_site_occupancy
_atom_site_site_symmetry_order
_atom_site_calc_flag
_atom_site_refinement_flags_posn
O3 O 0.0895(5) 0.3416(3) 0.46321(18) 0.0584(11) Uani 1 1 d .
O7 O 0.0435(5) 0.2039(4) 0.20233(19) 0.0695(12) Uani 1 1 d .
O6 O -0.0828(5) 0.0573(4) 0.2578(2) 0.0694(13) Uani 1 1 d .
O5 O 0.3542(5) 0.0427(3) 0.2626(2) 0.0623(11) Uani 1 1 d .
O1 O 0.4677(6) 0.3416(5) 0.5594(2) 0.0850(15) Uani 1 1 d .
O4 O 0.4620(5) 0.2214(4) 0.3028(2) 0.0788(14) Uani 1 1 d .
O2 O 0.1902(10) -0.0955(4) 0.4912(3) 0.119(2) Uani 1 1 d .
C17 C -0.0817(12) 0.1853(9) 0.1376(4) 0.113(3) Uani 1 1 d .
H17A H -0.0748 0.2517 0.1055 0.170 Uiso 1 1 calc GR
H17B H -0.1978 0.1811 0.1494 0.170 Uiso 1 1 calc GR
H17C H -0.0553 0.1110 0.1153 0.170 Uiso 1 1 calc GR
C12 C 0.1707(7) 0.0744(4) 0.3803(3) 0.0525(14) Uani 1 1 d .
H12 H 0.1138 0.0005 0.3710 0.063 Uiso 1 1 calc R
C4 C 0.2387(9) 0.0089(6) 0.5031(3) 0.0737(18) Uani 1 1 d .
C5 C 0.2493(7) 0.0975(4) 0.4462(3) 0.0494(13) Uani 1 1 d .
C13 C 0.1700(7) 0.1623(4) 0.3205(3) 0.0477(13) Uani 1 1 d .
C16 C 0.0257(7) 0.1334(5) 0.2574(3) 0.0541(13) Uani 1 1 d .
C2 C 0.3587(11) 0.1569(8) 0.5940(4) 0.091(2) Uani 1 1 d .
H2 H 0.3842 0.1774 0.6421 0.110 Uiso 1 1 calc R
C10 C -0.0622(7) 0.3510(5) 0.4143(3) 0.0553(14) Uani 1 1 d .
C3 C 0.2927(11) 0.0499(8) 0.5766(4) 0.093(2) Uani 1 1 d .
H3 H 0.2793 -0.0036 0.6133 0.111 Uiso 1 1 calc R
C8 C 0.1492(7) 0.2947(4) 0.3459(3) 0.0498(13) Uani 1 1 d .
H8 H 0.1963 0.3515 0.3140 0.060 Uiso 1 1 calc R
C14 C 0.3461(7) 0.1493(4) 0.2944(3) 0.0481(12) Uani 1 1 d .
C6 C 0.3399(7) 0.2166(5) 0.4624(3) 0.0525(13) Uani 1 1 d .
H6 H 0.4482 0.2127 0.4418 0.063 Uiso 1 1 calc R
C7 C 0.2319(7) 0.3197(4) 0.4244(3) 0.0522(13) Uani 1 1 d .
H7 H 0.3048 0.3927 0.4262 0.063 Uiso 1 1 calc R
C1 C 0.3938(8) 0.2457(6) 0.5408(3) 0.0664(16) Uani 1 1 d .
C9 C -0.0413(8) 0.3243(5) 0.3488(3) 0.0631(16) Uani 1 1 d .
H9 H -0.1305 0.3236 0.3097 0.076 Uiso 1 1 calc R
C15 C 0.5072(8) 0.0223(6) 0.2299(3) 0.0712(17) Uani 1 1 d .
H15A H 0.4994 0.0697 0.1871 0.107 Uiso 1 1 calc GR
H15B H 0.5146 -0.0621 0.2183 0.107 Uiso 1 1 calc GR
H15C H 0.6098 0.0455 0.2624 0.107 Uiso 1 1 calc GR
C11 C -0.2206(8) 0.3799(6) 0.4451(3) 0.0684(16) Uani 1 1 d .
H11A H -0.2336 0.3222 0.4818 0.103 Uiso 1 1 calc GR
H11B H -0.3213 0.3765 0.4084 0.103 Uiso 1 1 calc GR
H11C H -0.2101 0.4599 0.4653 0.103 Uiso 1 1 calc GR

loop_
_atom_site_aniso_label
_atom_site_aniso_U_11
_atom_site_aniso_U_22
_atom_site_aniso_U_33
_atom_site_aniso_U_23
_atom_site_aniso_U_13
_atom_site_aniso_U_12
O3 0.058(2) 0.053(2) 0.063(2) -0.0124(17) 0.0080(18) 0.0075(18)
O7 0.079(3) 0.064(3) 0.060(2) 0.0084(19) -0.005(2) -0.011(2)
O6 0.051(2) 0.058(2) 0.097(3) -0.003(2) 0.007(2) -0.0190(19)
O5 0.057(2) 0.044(2) 0.088(3) -0.0132(18) 0.0168(19) 0.0049(17)
O1 0.081(3) 0.084(3) 0.085(3) -0.028(2) -0.003(2) -0.008(3)
O4 0.062(3) 0.057(3) 0.123(4) -0.017(2) 0.031(2) -0.018(2)
O2 0.215(7) 0.049(3) 0.094(3) 0.018(2) 0.026(4) -0.016(3)
C17 0.134(7) 0.114(7) 0.073(4) 0.019(4) -0.037(5) -0.009(5)
C12 0.063(3) 0.030(2) 0.066(3) 0.001(2) 0.013(3) 0.004(2)
C4 0.100(5) 0.050(3) 0.070(4) 0.012(3) 0.008(3) 0.007(3)
C5 0.056(3) 0.034(2) 0.058(3) 0.006(2) 0.008(2) 0.003(2)
C13 0.054(3) 0.033(2) 0.055(3) 0.001(2) 0.006(2) 0.001(2)
C16 0.060(3) 0.040(3) 0.063(3) -0.002(2) 0.009(3) 0.009(3)
C2 0.113(6) 0.096(6) 0.061(4) 0.000(4) 0.000(4) -0.001(5)
C10 0.060(3) 0.041(3) 0.064(3) 0.001(2) 0.006(3) -0.002(2)
C3 0.120(7) 0.092(6) 0.063(4) 0.024(4) 0.006(4) 0.004(5)
C8 0.056(3) 0.033(2) 0.062(3) 0.008(2) 0.014(2) 0.001(2)
C14 0.050(3) 0.038(2) 0.056(3) 0.000(2) 0.007(2) -0.004(2)
C6 0.047(3) 0.045(3) 0.065(3) 0.002(2) 0.007(2) 0.006(2)
C7 0.052(3) 0.032(2) 0.071(3) 0.001(2) 0.008(2) -0.004(2)
C1 0.066(4) 0.066(4) 0.063(4) -0.006(3) -0.002(3) 0.016(3)
C9 0.080(4) 0.048(3) 0.060(3) 0.005(2) 0.006(3) 0.009(3)
C15 0.066(4) 0.073(4) 0.079(4) -0.008(3) 0.024(3) 0.020(3)
C11 0.059(4) 0.056(3) 0.088(4) -0.009(3) 0.004(3) 0.011(3)

loop_
_atom_type_symbol
_atom_type_description
_atom_type_scat_dispersion_real
_atom_type_scat_dispersion_imag
_atom_type_scat_source
C C 0.0033 0.0016 'International Tables Vol C Tables 4.2.6.8 and 6.1.1.4'
H H 0.0000 0.0000 'International Tables Vol C Tables 4.2.6.8 and 6.1.1.4'
O O 0.0106 0.0060 'International Tables Vol C Tables 4.2.6.8 and 6.1.1.4'

loop_
_geom_angle_atom_site_label_1
_geom_angle_atom_site_label_2
_geom_angle_atom_site_label_3
_geom_angle
C10 O3 C7 107.8(4)
C16 O7 C17 116.4(5)
C14 O5 C15 115.8(4)
O7 C17 H17A 109.5
O7 C17 H17B 109.5
O7 C17 H17C 109.5
H17A C17 H17B 109.5
H17A C17 H17C 109.5
H17B C17 H17C 109.5
C5 C12 H12 118.7
C5 C12 C13 122.6(5)
C13 C12 H12 118.7
O2 C4 C5 122.8(6)
O2 C4 C3 120.1(6)
C3 C4 C5 117.1(6)
C12 C5 C4 119.7(5)
C12 C5 C6 119.6(4)
C4 C5 C6 120.7(5)
C12 C13 C16 111.9(4)
C12 C13 C8 111.3(4)
C12 C13 C14 106.8(4)
C16 C13 C8 109.8(4)
C14 C13 C16 107.7(4)
C14 C13 C8 109.3(4)
O7 C16 C13 109.8(5)
O6 C16 O7 125.5(5)
O6 C16 C13 124.7(5)
C3 C2 H2 118.7
C3 C2 C1 122.6(6)
C1 C2 H2 118.7
O3 C10 C11 114.9(5)
C9 C10 O3 113.7(5)
C9 C10 C11 131.3(5)
C4 C3 H3 118.0
C2 C3 C4 124.1(6)
C2 C3 H3 118.0
C13 C8 H8 110.0
C7 C8 C13 114.7(4)
C7 C8 H8 110.0
C9 C8 C13 111.2(4)
C9 C8 H8 110.0
C9 C8 C7 100.5(4)
O5 C14 C13 109.8(4)
O4 C14 O5 124.4(5)
O4 C14 C13 125.8(5)
C5 C6 H6 106.3
C5 C6 C7 110.7(4)
C5 C6 C1 115.9(5)
C7 C6 H6 106.3
C1 C6 H6 106.3
C1 C6 C7 110.6(4)
O3 C7 C8 106.8(4)
O3 C7 C6 106.8(4)
O3 C7 H7 109.1
C8 C7 H7 109.1
C6 C7 C8 115.8(4)
C6 C7 H7 109.1
O1 C1 C2 120.5(6)
O1 C1 C6 120.6(6)
C2 C1 C6 118.9(6)
C10 C9 C8 110.3(5)
C10 C9 H9 124.8
C8 C9 H9 124.8
O5 C15 H15A 109.5
O5 C15 H15B 109.5
O5 C15 H15C 109.5
H15A C15 H15B 109.5
H15A C15 H15C 109.5
H15B C15 H15C 109.5
C10 C11 H11A 109.5
C10 C11 H11B 109.5
C10 C11 H11C 109.5
H11A C11 H11B 109.5
H11A C11 H11C 109.5
H11B C11 H11C 109.5

loop_
_geom_bond_atom_site_label_1
_geom_bond_atom_site_label_2
_geom_bond_distance
O3 C10 1.381(6)
O3 C7 1.439(6)
O7 C17 1.453(8)
O7 C16 1.326(6)
O6 C16 1.189(6)
O5 C14 1.328(6)
O5 C15 1.439(6)
O1 C1 1.228(8)
O4 C14 1.190(6)
O2 C4 1.222(8)
C17 H17A 0.9600
C17 H17B 0.9600
C17 H17C 0.9600
C12 H12 0.9300
C12 C5 1.325(7)
C12 C13 1.492(7)
C4 C5 1.469(8)
C4 C3 1.462(10)
C5 C6 1.497(7)
C13 C16 1.535(7)
C13 C8 1.554(7)
C13 C14 1.527(7)
C2 H2 0.9300
C2 C3 1.308(11)
C2 C1 1.462(10)
C10 C9 1.312(7)
C10 C11 1.474(8)
C3 H3 0.9300
C8 H8 0.9800
C8 C7 1.550(7)
C8 C9 1.519(8)
C6 H6 0.9800
C6 C7 1.524(7)
C6 C1 1.514(8)
C7 H7 0.9800
C9 H9 0.9300
C15 H15A 0.9600
C15 H15B 0.9600
C15 H15C 0.9600
C11 H11A 0.9600
C11 H11B 0.9600
C11 H11C 0.9600

loop_
_geom_torsion_atom_site_label_1
_geom_torsion_atom_site_label_2
_geom_torsion_atom_site_label_3
_geom_torsion_atom_site_label_4
_geom_torsion
O3 C10 C9 C8 -2.1(6)
O2 C4 C5 C12 14.6(10)
O2 C4 C5 C6 -168.7(7)
O2 C4 C3 C2 174.6(9)
C17 O7 C16 O6 0.2(9)
C17 O7 C16 C13 178.7(6)
C12 C5 C6 C7 41.1(6)
C12 C5 C6 C1 168.1(5)
C12 C13 C16 O7 -172.3(4)
C12 C13 C16 O6 6.2(7)
C12 C13 C8 C7 31.9(6)
C12 C13 C8 C9 -81.3(5)
C12 C13 C14 O5 69.0(5)
C12 C13 C14 O4 -108.8(6)
C4 C5 C6 C7 -135.6(5)
C4 C5 C6 C1 -8.6(7)
C5 C12 C13 C16 -161.9(5)
C5 C12 C13 C8 -38.6(7)
C5 C12 C13 C14 80.6(6)
C5 C4 C3 C2 -4.2(11)
C5 C6 C7 O3 75.7(5)
C5 C6 C7 C8 -42.9(6)
C5 C6 C1 O1 -179.5(5)
C5 C6 C1 C2 1.4(8)
C13 C12 C5 C4 177.5(5)
C13 C12 C5 C6 0.7(8)
C13 C8 C7 O3 -111.6(4)
C13 C8 C7 C6 7.1(6)
C13 C8 C9 C10 118.2(5)
C16 C13 C8 C7 156.4(4)
C16 C13 C8 C9 43.2(5)
C16 C13 C14 O5 -51.3(5)
C16 C13 C14 O4 130.9(6)
C10 O3 C7 C8 -9.4(5)
C10 O3 C7 C6 -133.8(4)
C3 C4 C5 C12 -166.6(6)
C3 C4 C5 C6 10.1(8)
C3 C2 C1 O1 -174.6(8)
C3 C2 C1 C6 4.6(11)
C8 C13 C16 O7 63.6(5)
C8 C13 C16 O6 -117.9(6)
C8 C13 C14 O5 -170.6(4)
C8 C13 C14 O4 11.6(7)
C14 C13 C16 O7 -55.2(5)
C14 C13 C16 O6 123.3(6)
C14 C13 C8 C7 -85.7(5)
C14 C13 C8 C9 161.1(4)
C7 O3 C10 C9 7.4(6)
C7 O3 C10 C11 -177.0(4)
C7 C8 C9 C10 -3.7(5)
C7 C6 C1 O1 -52.4(7)
C7 C6 C1 C2 128.4(6)
C1 C2 C3 C4 -3.2(13)
C1 C6 C7 O3 -54.1(5)
C1 C6 C7 C8 -172.8(4)
C9 C8 C7 O3 7.7(5)
C9 C8 C7 C6 126.4(5)
C15 O5 C14 O4 -7.3(7)
C15 O5 C14 C13 174.8(4)
C11 C10 C9 C8 -176.7(5)
